data_4321800
loop_
_publ_author_name
'Kevin R. Heier'
'Alexander J. Norquist'
'P. Shiv Halasyamani'
'Angel Duarte'
'Charlotte L. Stern'
'Kenneth R. Poeppelmeier'

_publ_contact_author_address
;
Dept. of Chemistry 
Northwestern University
Evanston, IL 60208-3113
;
_publ_contact_author_name ' Poeppelmeier, Kenneth R.'
_publ_section_title
;
 The Polar [WO2F4]2- Anion in the Solid State
;
_journal_name_full 'Inorganic Chemistry'
_journal_page_first 762
_journal_page_last 767
_journal_paper_doi 10.1021/ic980863h
_journal_volume 38
_journal_year 1999
_chemical_compound_source 'hydro(solvo)thermal synthesis'
_chemical_formula_moiety 'C12 H14 Cu F4 N6 O3 W'
_chemical_formula_sum 'C12 H14 Cu F4 N6 O3 W'
_chemical_formula_weight 613.67
_space_group_IT_number 140
_symmetry_cell_setting tetragonal
_symmetry_Int_Tables_number 140
_symmetry_space_group_name_Hall '-I 4 2c'
_symmetry_space_group_name_H-M 'I 4/m c m'
_cell_angle_alpha 90.0
_cell_angle_beta 90.0
_cell_angle_gamma 90.0
_cell_formula_units_Z 4
_cell_length_a 9.745(1)
_cell_length_b 9.745(1)
_cell_length_c 16.565(3)
_cell_measurement_reflns_used 0
_cell_measurement_temperature 153
_cell_measurement_theta_max 0.0
_cell_measurement_theta_min 0.0
_cell_volume 1573.1(4)
_computing_cell_refinement 'MSC/AFC Diffractometer Control'
_computing_data_collection 'MSC/AFC Diffractometer Control'
_computing_data_reduction 'teXsan for Windows (MSC, 1997)'
_computing_publication_material 'teXsan for Windows (MSC, 1997)'
_computing_structure_refinement 'teXsan for Windows (MSC, 1997)'
_computing_structure_solution 'SHELX97 (Sheldrick, 1997)'
_diffrn_ambient_temperature 153.2
_diffrn_measurement_device CAD4
_diffrn_measurement_method \w-2\q
_diffrn_orient_matrix_UB_11 0.06921
_diffrn_orient_matrix_UB_12 0.07149
_diffrn_orient_matrix_UB_13 0.01473
_diffrn_orient_matrix_UB_21 0.07309
_diffrn_orient_matrix_UB_22 -0.07195
_diffrn_orient_matrix_UB_23 0.00200
_diffrn_orient_matrix_UB_31 0.01993
_diffrn_orient_matrix_UB_32 0.01558
_diffrn_orient_matrix_UB_33 -0.05851
_diffrn_radiation_detector 'scintillation counter'
_diffrn_radiation_monochromator graphite
_diffrn_radiation_source 'X-ray tube'
_diffrn_radiation_type 'Mo K\a'
_diffrn_radiation_wavelength 0.7107
_diffrn_reflns_av_R_equivalents 0.00000
_diffrn_reflns_av_sigmaI/netI 0.086
_diffrn_reflns_limit_h_max 11
_diffrn_reflns_limit_h_min -1
_diffrn_reflns_limit_k_max 8
_diffrn_reflns_limit_k_min -8
_diffrn_reflns_limit_l_max 2
_diffrn_reflns_limit_l_min -19
_diffrn_reflns_number 1620
_diffrn_reflns_reduction_process 'Lp corrections applied'
_diffrn_reflns_theta_max 25.00
_diffrn_reflns_theta_min 2.42
_diffrn_standards_decay_% 0.63
_diffrn_standards_interval_count 0
_diffrn_standards_number 3
_exptl_absorpt_coefficient_mu 8.741
_exptl_absorpt_correction_T_max 0.508
_exptl_absorpt_correction_T_min 0.289
_exptl_absorpt_correction_type analytical
_exptl_crystal_colour blue-green
_exptl_crystal_density_diffrn 2.591
_exptl_crystal_density_meas 2.57(2)
_exptl_crystal_density_method 'flotation pycometry'
_exptl_crystal_description cube
_exptl_crystal_F_000 1164.00
_exptl_crystal_size_max 0.29
_exptl_crystal_size_mid 0.18
_exptl_crystal_size_min 0.08
_refine_diff_density_max 1.29
_refine_diff_density_min -1.46
_refine_ls_extinction_coef 0.00000136(4)
_refine_ls_extinction_expression 'equ(3) Acta Cryst.(1968) A24, p213.'
_refine_ls_extinction_method 'Zachariasen (1967)'
_refine_ls_goodness_of_fit_all 3.145
_refine_ls_goodness_of_fit_ref 3.150
_refine_ls_hydrogen_treatment noref
_refine_ls_matrix_type full
_refine_ls_number_constraints 18
_refine_ls_number_parameters 41
_refine_ls_number_reflns 500
_refine_ls_number_restraints 0
_refine_ls_R_factor_all 0.0381
_refine_ls_R_factor_gt 0.0380
_refine_ls_shift/su_max 0.4100
_refine_ls_shift/su_mean 0.0627
_refine_ls_structure_factor_coef F
_refine_ls_weighting_details 'w = 1/[\s^2^(Fo) + 0.00004|Fo|^2^]'
_refine_ls_weighting_scheme sigma
_refine_ls_wR_factor_all 0.0430
_refine_ls_wR_factor_ref 0.0430
_reflns_number_gt 500
_reflns_number_total 1620
_reflns_threshold_expression I>3.00\s(I)
_cod_data_source_file ic980863h_3.cif
_cod_data_source_block '_S86D-CuWpyzPhase1'
_cod_depositor_comments
;
Moving '_atom_site_refinement_flags' tag from the 7th loop position to 
the 9th loop position in 'atom_site' loop in accordance to data.

Antanas Vaitkus,
2015-03-25
;
_cod_original_cell_volume 1573.1(3)
_cod_database_code 4321800

loop_
_symmetry_equiv_pos_as_xyz
'   +x,   +y,   +z'
'   -x,   -y,   +z'
'   +x,   -y,1/2+z'
'   -x,   +y,1/2+z'
'   -y,   +x,   +z'
'   +y,   -x,   +z'
'   +y,   +x,1/2+z'
'   -y,   -x,1/2+z'
'   -x,   -y,   -z'
'   +x,   +y,   -z'
'   -x,   +y,1/2-z'
'   +x,   -y,1/2-z'
'   +y,   -x,   -z'
'   -y,   +x,   -z'
'   -y,   -x,1/2-z'
'   +y,   +x,1/2-z'
1/2+x,1/2+y,1/2+z
1/2-x,1/2-y,1/2+z
'1/2+x,1/2-y,   +z'
'1/2-x,1/2+y,   +z'
1/2-y,1/2+x,1/2+z
1/2+y,1/2-x,1/2+z
'1/2+y,1/2+x,   +z'
'1/2-y,1/2-x,   +z'
1/2-x,1/2-y,1/2-z
1/2+x,1/2+y,1/2-z
'1/2-x,1/2+y,   -z'
'1/2+x,1/2-y,   -z'
1/2+y,1/2-x,1/2-z
1/2-y,1/2+x,1/2-z
'1/2-y,1/2-x,   -z'
'1/2+y,1/2+x,   -z'

loop_
_atom_site_label
_atom_site_fract_x
_atom_site_fract_y
_atom_site_fract_z
_atom_site_U_iso_or_equiv
_atom_site_occupancy
_atom_site_adp_type
_atom_site_calc_flag
_atom_site_refinement_flags
W(0) 0.0000 0.0000 0.5000 0.03966(10) 0.125 Uani d ?
Cu(0) 0.0000 0.0000 0.2500 0.0117(1) 0.125 Uani d ?
F(1) 0.0000 0.0000 0.3857(2) 0.0199(6) 0.125 Uani d ?
F(2) 0.1687(4) 0.0883(4) 0.5000 0.0457(12) 0.375 Uani d ?
O(1) 0.0000 0.0000 0.3857 0.020 0.125 Uani d ?
O(2) 0.1687 0.0883 0.5000 0.046 0.125 Uani d ?
O(3) 0.5000 0.0000 0.2500 0.168(6) 0.125 Uani d ?
N(1) 0.1496(3) 0.1496 0.2500 0.0130(5) 0.500 Uani d ?
N(2) 0.5000 0.0000 0.084(2) 0.178(5) 0.250 Uani d ?
C(1) 0.2293(4) 0.1689(4) 0.3140(2) 0.0205(10) 1.000 Uani d ?
C(2) 0.4128(10) 0.0872 0.029(8) 0.39(3) 0.500 Uani d ?

loop_
_atom_site_aniso_label
_atom_site_aniso_U_11
_atom_site_aniso_U_22
_atom_site_aniso_U_33
_atom_site_aniso_U_12
_atom_site_aniso_U_13
_atom_site_aniso_U_23
W(0) 0.0436(3) 0.0436 0.0318(3) 0.0000 -0.0000 -0.0000
Cu(0) 0.0119(3) 0.0119 0.0112(5) 0.0000 0.0000 0.0000
F(1) 0.023(2) 0.0229 0.014(2) 0.0000 0.0000 -0.0000
F(2) 0.036(2) 0.085(3) 0.016(2) -0.026(2) -0.0000 -0.0000
O(1) 0.0229 0.0229 0.0138 0.0000 0.0000 -0.0000
O(2) 0.0363 0.0850 0.0157 -0.0257 -0.0000 -0.0000
O(3) 0.125(9) 0.1254 0.25(3) -0.0000 -0.0000 -0.0000
N(1) 0.0158(11) 0.0158 0.007(2) 0.0008(13) -0.0016 0.002(2)
N(2) 0.18(1) 0.1782 0.18(2) -0.12(2) -0.0000 -0.0001
C(1) 0.023(2) 0.021(2) 0.018(2) -0.005(2) -0.002(2) 0.001(2)
C(2) 0.076(7) 0.0765 1.0(2) -0.026(7) 0.1109 -0.12(4)

loop_
_atom_type_symbol
_atom_type_oxidation_number
_atom_type_number_in_cell
_atom_type_scat_dispersion_real
_atom_type_scat_dispersion_imag
_atom_type_scat_source
C 0 48 0.002 0.002
;International Tables for Crystallography
(1992, Vol. C, Table 6.1.1.2)
;
N 0 24 0.004 0.003
;International Tables for Crystallography
(1992, Vol. C, Table 6.1.1.2)
;
O 0 12 0.008 0.006
;International Tables for Crystallography
(1992, Vol. C, Table 6.1.1.2)
;
F 0 16 0.014 0.010
;International Tables for Crystallography
(1992, Vol. C, Table 6.1.1.2)
;
Cu 0 4 0.263 1.266
;International Tables for Crystallography
(1992, Vol. C, Tables 4.2.6.8 and 6.1.1.1)
;
W 0 4 -1.421 6.872
;International Tables for Crystallography
(1992, Vol. C, Table 6.1.1.2)
;
H 0 56 0.000 0.000
;International Tables for Crystallography
(1992, Vol. C, Table 6.1.1.2)
;

loop_
_geom_angle_atom_site_label_1
_geom_angle_atom_site_label_2
_geom_angle_atom_site_label_3
_geom_angle
_geom_angle_site_symmetry_1
_geom_angle_site_symmetry_2
_geom_angle_site_symmetry_3
_geom_angle_publ_flag
F1 W F1 180.00 . . . ?
F1 W F2 90.0(5) . . . ?
F1 W F2 90.0(5) . . . ?
F1 W F2 90.0(5) . . . ?
F1 W F2 90.0(5) . . . ?
F1 W F2 90.0(5) 9_556 9_556 9_556 ?
F1 W F2 90.0(5) 9_556 9_556 9_556 ?
F1 W F2 90.0(5) 9_556 9_556 9_556 ?
F1 W F2 90.0(5) 9_556 9_556 9_556 ?
F2 W F2 180.00 . . . ?
F2 W F2 90.00 . . . ?
F2 W F2 90.00 . . . ?
F2 W F2 90.00 2 2 2 ?
F2 W F2 90.00 2 2 2 ?
F2 W F2 180.00 5 5 5 ?
F1 CU F1 180.00 . . . ?
F1 CU N1 90.0(5) . . . ?
F1 CU N1 90.0(5) . . . ?
F1 CU N1 90.0(5) . . . ?
F1 CU N1 90.0(5) . . . ?
F1 CU C1 69.1(5) . . . ?
F1 CU C1 69.1(5) . . . ?
F1 CU C1 69.1(5) . . . ?
F1 CU C1 69.1(5) . . . ?
F1 CU C1 110.9(5) . . . ?
F1 CU C1 110.9(5) . . . ?
F1 CU C1 110.9(5) . . . ?
F1 CU C1 110.9(5) . . . ?
F1 CU N1 90.0(5) 11 11 11 ?
F1 CU N1 90.0(5) 11 11 11 ?
F1 CU N1 90.0(5) 11 11 11 ?
F1 CU N1 90.0(5) 11 11 11 ?
F1 CU C1 110.9(5) 11 11 11 ?
F1 CU C1 110.9(5) 11 11 11 ?
F1 CU C1 110.9(5) 11 11 11 ?
F1 CU C1 110.9(5) 11 11 11 ?
F1 CU C1 69.1(5) 11 11 11 ?
F1 CU C1 69.1(5) 11 11 11 ?
F1 CU C1 69.1(5) 11 11 11 ?
F1 CU C1 69.1(5) 11 11 11 ?
N1 CU N1 180.00 . . . ?
N1 CU N1 90.00 . . . ?
N1 CU N1 90.00 . . . ?
N1 CU C1 22.5(2) . . . ?
N1 CU C1 157.5(2) . . . ?
N1 CU C1 81.9(2) . . . ?
N1 CU C1 98.0(2) . . . ?
N1 CU C1 98.1(2) . . . ?
N1 CU C1 82.0(2) . . . ?
N1 CU C1 157.5(2) . . . ?
N1 CU C1 22.5(2) . . . ?
N1 CU N1 90.00 2 2 2 ?
N1 CU N1 90.00 2 2 2 ?
N1 CU C1 157.5(2) 2 2 2 ?
N1 CU C1 22.5(2) 2 2 2 ?
N1 CU C1 98.1(2) 2 2 2 ?
N1 CU C1 82.0(2) 2 2 2 ?
N1 CU C1 81.9(2) 2 2 2 ?
N1 CU C1 98.0(2) 2 2 2 ?
N1 CU C1 22.5(2) 2 2 2 ?
N1 CU C1 157.5(2) 2 2 2 ?
N1 CU N1 180.00 5 5 5 ?
N1 CU C1 98.1(2) 5 5 5 ?
N1 CU C1 81.9(2) 5 5 5 ?
N1 CU C1 22.5(2) 5 5 5 ?
N1 CU C1 157.5(2) 5 5 5 ?
N1 CU C1 22.5(2) 5 5 5 ?
N1 CU C1 157.5(2) 5 5 5 ?
N1 CU C1 98.1(2) 5 5 5 ?
N1 CU C1 81.9(2) 5 5 5 ?
N1 CU C1 81.9(2) 6 6 6 ?
N1 CU C1 98.1(2) 6 6 6 ?
N1 CU C1 157.5(2) 6 6 6 ?
N1 CU C1 22.5(2) 6 6 6 ?
N1 CU C1 157.5(2) 6 6 6 ?
N1 CU C1 22.5(2) 6 6 6 ?
N1 CU C1 81.9(2) 6 6 6 ?
N1 CU C1 98.1(2) 6 6 6 ?
C1 CU C1 138.2(3) . . . ?
C1 CU C1 82.7(2) . . . ?
C1 CU C1 82.7(2) . . . ?
C1 CU C1 112.7(3) . . . ?
C1 CU C1 82.4(3) . . . ?
C1 CU C1 163.9(2) . . . ?
C1 CU C1 45.1(3) . . . ?
C1 CU C1 82.7(2) 2 2 2 ?
C1 CU C1 82.7(2) 2 2 2 ?
C1 CU C1 82.4(3) 2 2 2 ?
C1 CU C1 112.7(3) 2 2 2 ?
C1 CU C1 45.1(3) 2 2 2 ?
C1 CU C1 163.9(2) 2 2 2 ?
C1 CU C1 138.2(3) 5 5 5 ?
C1 CU C1 45.1(3) 5 5 5 ?
C1 CU C1 163.9(2) 5 5 5 ?
C1 CU C1 112.7(3) 5 5 5 ?
C1 CU C1 82.4(3) 5 5 5 ?
C1 CU C1 163.9(2) 6 6 6 ?
C1 CU C1 45.1(3) 6 6 6 ?
C1 CU C1 82.4(3) 6 6 6 ?
C1 CU C1 112.7(3) 6 6 6 ?
C1 CU C1 138.2(3) 11 11 11 ?
C1 CU C1 82.7(2) 11 11 11 ?
C1 CU C1 82.7(2) 11 11 11 ?
C1 CU C1 82.7(2) 12 12 12 ?
C1 CU C1 82.7(2) 12 12 12 ?
C1 CU C1 138.2(3) 15 15 15 ?
W F1 CU 180.00000(10) . . . ?
W F1 F2 44.4(3) . . . ?
W F1 F2 44.4(3) . . . ?
W F1 F2 44.4(3) . . . ?
W F1 F2 44.4(3) . . . ?
CU F1 F2 135.6(3) . . . ?
CU F1 F2 135.6(3) . . . ?
CU F1 F2 135.6(3) . . . ?
CU F1 F2 135.6(3) . . . ?
F2 F1 F2 88.8(3) . . . ?
F2 F1 F2 59.3(3) . . . ?
F2 F1 F2 59.3(3) . . . ?
F2 F1 F2 59.3(3) 2 2 2 ?
F2 F1 F2 59.3(3) 2 2 2 ?
F2 F1 F2 88.8(3) 5 5 5 ?
W F2 F1 45.6(3) . . . ?
W F2 F1 45.6(3) . . . ?
W F2 F2 45.00 . . . ?
W F2 F2 45.00 . . . ?
W F2 C2 116.3(6) . . . ?
W F2 C2 116.3(6) . . . ?
F1 F2 F1 91.2(3) . . . ?
F1 F2 F2 60.3(3) . . . ?
F1 F2 F2 60.3(3) . . . ?
F1 F2 C2 115.2(32) . . . ?
F1 F2 C2 101.1(32) . . . ?
F1 F2 F2 60.3(3) 9_556 9_556 9_556 ?
F1 F2 F2 60.4(3) 9_556 9_556 9_556 ?
F1 F2 C2 101.2(32) 9_556 9_556 9_556 ?
F1 F2 C2 115.2(32) 9_556 9_556 9_556 ?
F2 F2 F2 90.00 5 5 5 ?
F2 F2 C2 159.5(18) 5 5 5 ?
F2 F2 C2 159.5(18) 5 5 5 ?
F2 F2 C2 71.9(7) 6 6 6 ?
F2 F2 C2 71.9(7) 6 6 6 ?
C2 F2 C2 18.8(85) 3 3 3 ?
W O1 CU 180.00 . . . ?
W O1 F2 44.4(3) . . . ?
W O1 F2 44.4(3) . . . ?
W O1 F2 44.4(3) . . . ?
W O1 F2 44.4(3) . . . ?
CU O1 F2 135.6(3) . . . ?
CU O1 F2 135.6(3) . . . ?
CU O1 F2 135.6(3) . . . ?
CU O1 F2 135.6(3) . . . ?
F2 O1 F2 88.8(2) . . . ?
F2 O1 F2 59.3(2) . . . ?
F2 O1 F2 59.3(2) . . . ?
F2 O1 F2 59.3(2) 2 2 2 ?
F2 O1 F2 59.3(2) 2 2 2 ?
F2 O1 F2 88.8(2) 5 5 5 ?
W O2 F1 45.6(3) . . . ?
W O2 F1 45.6(3) . . . ?
W O2 F2 45.00 . . . ?
W O2 F2 45.00 . . . ?
W O2 C2 116.3(5) . . . ?
W O2 C2 116.3(5) . . . ?
F1 O2 F1 91.2(2) . . . ?
F1 O2 F2 60.3(3) . . . ?
F1 O2 F2 60.3(3) . . . ?
F1 O2 C2 115.2(32) . . . ?
F1 O2 C2 101.1(32) . . . ?
F1 O2 F2 60.3(3) 9_556 9_556 9_556 ?
F1 O2 F2 60.4(3) 9_556 9_556 9_556 ?
F1 O2 C2 101.2(32) 9_556 9_556 9_556 ?
F1 O2 C2 115.2(32) 9_556 9_556 9_556 ?
F2 O2 F2 90.00 5 5 5 ?
F2 O2 C2 159.5(18) 5 5 5 ?
F2 O2 C2 159.5(18) 5 5 5 ?
F2 O2 C2 71.9(7) 6 6 6 ?
F2 O2 C2 71.9(7) 6 6 6 ?
C2 O2 C2 18.8(85) 3 3 3 ?
N2 O3 N2 180.00 . . . ?
CU N1 N1 45.00 . . . ?
CU N1 N1 45.00 . . . ?
CU N1 N1 180.00000(10) . . . ?
CU N1 C1 120.9(5) . . . ?
CU N1 C1 120.9(5) . . . ?
CU N1 C1 151.4(2) . . . ?
CU N1 C1 151.4(2) . . . ?
N1 N1 N1 90.00 5 5 5 ?
N1 N1 N1 135.00 5 5 5 ?
N1 N1 C1 125.8(5) 5 5 5 ?
N1 N1 C1 98.1(5) 5 5 5 ?
N1 N1 C1 138.1(3) 5 5 5 ?
N1 N1 C1 119.8(3) 5 5 5 ?
N1 N1 N1 135.00 6 6 6 ?
N1 N1 C1 98.1(5) 6 6 6 ?
N1 N1 C1 125.8(5) 6 6 6 ?
N1 N1 C1 119.8(3) 6 6 6 ?
N1 N1 C1 138.1(3) 6 6 6 ?
N1 N1 C1 59.1(5) 24 24 24 ?
N1 N1 C1 59.1(5) 24 24 24 ?
N1 N1 C1 28.6(2) 24 24 24 ?
N1 N1 C1 28.6(2) 24 24 24 ?
C1 N1 C1 118.2(7) . . . ?
C1 N1 C1 30.4(4) . . . ?
C1 N1 C1 87.7(5) . . . ?
C1 N1 C1 87.7(5) 16 16 16 ?
C1 N1 C1 30.4(4) 16 16 16 ?
C1 N1 C1 57.3(4) 24 24 24 ?
O3 N2 N2 180.00 . . . ?
O3 N2 C2 127.2(65) . . . ?
O3 N2 C2 147.4(34) . . . ?
O3 N2 C2 127.2(65) . . . ?
O3 N2 C2 147.5(34) . . . ?
N2 N2 C2 52.8(65) 9_655 9_655 9_655 ?
N2 N2 C2 32.6(34) 9_655 9_655 9_655 ?
N2 N2 C2 52.8(65) 9_655 9_655 9_655 ?
N2 N2 C2 32.5(34) 9_655 9_655 9_655 ?
C2 N2 C2 20.2(97) . . . ?
C2 N2 C2 106(13) . . . ?
C2 N2 C2 85.3(38) . . . ?
C2 N2 C2 85.3(38) 10 10 10 ?
C2 N2 C2 65.1(68) 10 10 10 ?
C2 N2 C2 20.2(97) 2_655 2_655 2_655 ?
CU C1 N1 36.5(4) . . . ?
CU C1 N1 128.8(3) . . . ?
CU C1 C1 67.4(4) . . . ?
CU C1 C1 157.5(2) . . . ?
CU C1 C1 99.1(4) . . . ?
N1 C1 N1 92.3(5) . . . ?
N1 C1 C1 30.9(4) . . . ?
N1 C1 C1 120.9(5) . . . ?
N1 C1 C1 62.5(4) . . . ?
N1 C1 C1 61.4(4) 24 24 24 ?
N1 C1 C1 28.6(2) 24 24 24 ?
N1 C1 C1 29.7(3) 24 24 24 ?
C1 C1 C1 90.0(5) 16 16 16 ?
C1 C1 C1 31.6(3) 16 16 16 ?
C1 C1 C1 58.4(4) 24 24 24 ?
F2 C2 F2 153.6(62) 3_554 3_554 3_554 ?
F2 C2 N2 103.0(24) 3_554 3_554 3_554 ?
F2 C2 N2 87.0(43) 3_554 3_554 3_554 ?
F2 C2 C2 80.6(43) 3_554 3_554 3_554 ?
F2 C2 C2 99.2(5) 3_554 3_554 3_554 ?
F2 C2 C2 95.0(35) 3_554 3_554 3_554 ?
F2 C2 N2 103.0(24) 22_554 22_554 22_554 ?
F2 C2 N2 87.1(43) 22_554 22_554 22_554 ?
F2 C2 C2 80.6(43) 22_554 22_554 22_554 ?
F2 C2 C2 99.2(5) 22_554 22_554 22_554 ?
F2 C2 C2 95.0(35) 22_554 22_554 22_554 ?
N2 C2 N2 94.7(38) . . . ?
N2 C2 C2 127.2(65) . . . ?
N2 C2 C2 37.2(65) . . . ?
N2 C2 C2 59.2(33) . . . ?
N2 C2 C2 32.5(34) 9_655 9_655 9_655 ?
N2 C2 C2 57.4(34) 9_655 9_655 9_655 ?
N2 C2 C2 35.5(60) 9_655 9_655 9_655 ?
C2 C2 C2 90.0(5) 10 10 10 ?
C2 C2 C2 68.0(93) 10 10 10 ?
C2 C2 C2 22.0(93) 2_655 2_655 2_655 ?

loop_
_geom_bond_atom_site_label_1
_geom_bond_atom_site_label_2
_geom_bond_distance
_geom_bond_site_symmetry_1
_geom_bond_site_symmetry_2
_geom_bond_publ_flag
W F1 1.894(6) . . ?
W F1 1.894(6) . . ?
W F2 1.855(6) . . ?
W F2 1.855(6) . . ?
W F2 1.855(6) . . ?
W F2 1.855(6) . . ?
CU F1 2.248(6) . . ?
CU F1 2.248(6) . . ?
CU N1 2.062(6) . . ?
CU N1 2.062(6) . . ?
CU N1 2.062(6) . . ?
CU N1 2.062(6) . . ?
CU C1 2.972(11) . . ?
CU C1 2.971(11) . . ?
CU C1 2.971(11) . . ?
CU C1 2.971(11) . . ?
CU C1 2.971(11) . . ?
CU C1 2.971(11) . . ?
CU C1 2.972(11) . . ?
CU C1 2.971(11) . . ?
F1 F2 2.652(13) . . ?
F1 F2 2.651(13) . . ?
F1 F2 2.651(13) . . ?
F1 F2 2.651(13) . . ?
F2 F2 2.624(9) . . ?
F2 F2 2.624(9) . . ?
F2 C2 2.97(4) . . ?
F2 C2 2.97(4) . . ?
O2 C2 2.97(4) . . ?
O2 C2 2.97(4) . . ?
O3 N2 2.74(5) . . ?
O3 N2 2.74(5) . . ?
N1 N1 2.917(9) . . ?
N1 N1 2.917(9) . . ?
N1 N1 2.767(13) . . ?
N1 C1 1.327(9) . . ?
N1 C1 1.327(9) . . ?
N1 C1 2.376(12) . . ?
N1 C1 2.375(12) . . ?
N2 N2 2.79(9) . . ?
N2 C2 1.5(1) . . ?
N2 C2 2.2(2) . . ?
N2 C2 1.5(1) . . ?
N2 C2 2.2(2) . . ?
C1 C1 2.28(2) . . ?
C1 C1 1.403(12) . . ?
C1 C1 2.67(2) . . ?
C2 C2 1.0(5) . . ?
C2 C2 2.40(5) . . ?
C2 C2 2.6(2) . . ?
